data_7221522
loop_
_publ_author_name
'Wendorff, M.'
'Roehr, C.'

_publ_section_title
;
 Sr14 [Al4]2 [Ge]3: a Zintl phase with isolated [Ge4](4-)- and [Al4](8-)
 anions
;
_journal_name_full
;
Zeitschrift fuer Naturforschung, Teil B. Anorganische Chemie, Organische 
Chemie (42,1987-)
;
_journal_page_first 1227
_journal_page_last 1234
_journal_volume 62
_journal_year 2007
_chemical_formula_sum 'Al8 Ge3 Sr14'
_chemical_name_systematic 'Sr14 (Al4)2 Ge3'
_space_group_IT_number 148
_symmetry_space_group_name_Hall '-R 3'
_symmetry_space_group_name_H-M 'R -3 :H'
_cell_angle_alpha 90
_cell_angle_beta 90
_cell_angle_gamma 120
_cell_formula_units_Z 6
_cell_length_a 11.9658
_cell_length_b 11.9658
_cell_length_c 40.1033
_cell_volume 4972.722
_citation_journal_id_ASTM ZNBSEN
_cod_data_source_file Wendorff_ZNBSEN_2007_1359.cif
_cod_data_source_block Al8Ge3Sr14
_cod_original_cell_volume 4972.723
_cod_database_code 7221522

loop_
_symmetry_equiv_pos_as_xyz
x,y,z
-y,x-y,z
-x+y,-x,z
-x,-y,-z
y,-x+y,-z
x-y,x,-z
x+2/3,y+1/3,z+1/3
-y+2/3,x-y+1/3,z+1/3
-x+y+2/3,-x+1/3,z+1/3
-x+2/3,-y+1/3,-z+1/3
y+2/3,-x+y+1/3,-z+1/3
x-y+2/3,x+1/3,-z+1/3
x+1/3,y+2/3,z+2/3
-y+1/3,x-y+2/3,z+2/3
-x+y+1/3,-x+2/3,z+2/3
-x+1/3,-y+2/3,-z+2/3
y+1/3,-x+y+2/3,-z+2/3
x-y+1/3,x+2/3,-z+2/3

loop_
_atom_site_label
_atom_site_type_symbol
_atom_site_fract_x
_atom_site_fract_y
_atom_site_fract_z
_atom_site_occupancy
_atom_site_U_iso_or_equiv
Al2 Al 0 0 0.22346 1 0.0
Sr4 Sr 0 0 0.5 1 0.0
Al1 Al 0.12173 0.13712 0.16775 1 0.0
Sr1 Sr 0 0 0.09038 1 0.0
Sr5 Sr 0.1747 0.33573 0.030012 1 0.0
Sr2 Sr 0 0 0 1 0.0
Sr3 Sr 0.028 0.32464 0.118752 1 0.0
Al3 Al 0.09288 0.14868 0.41548 1 0.0
Sr7 Sr 0.29217 0.02206 0.215661 1 0.0
Ge1 Ge 0.27922 0.13308 0.050486 1 0.0
Al4 Al 0 0 0.35937 1 0.0
Sr6 Sr 0.12277 0.21688 0.290049 1 0.0
